data_7159635
loop_
_publ_author_name
'Konovalov, Aleksandr V.'
'Churusova, Svetlana G.'
'Aleksanyan, Diana V.'
'Rybalkina, Ekaterina Yu'
'Aksenova, Svetlana A.'
'Peregudov, Alexander S.'
'Klemenkova, Zinaida S.'
'Kozlov, Vladimir A.'

_publ_section_title
;
 (Aminoalkyl)diphenylphosphine sulfides: synthesis and application as
 building blocks in the design of multidentate ligands for cytotoxic
 Pd(II) complexes.
;
_journal_issue 41
_journal_name_full 'Organic &amp; biomolecular chemistry'
_journal_page_first 8379
_journal_page_last 8392
_journal_paper_doi 10.1039/d3ob01309j
_journal_volume 21
_journal_year 2023
_chemical_formula_moiety 'C26 H23 N2 O2 P S'
_chemical_formula_sum 'C26 H23 N2 O2 P S'
_chemical_formula_weight 458.49
_space_group_crystal_system monoclinic
_space_group_IT_number 14
_space_group_name_Hall '-P 2ybc'
_space_group_name_H-M_alt 'P 1 21/c 1'
_atom_sites_solution_hydrogens mixed
_atom_sites_solution_primary dual
_audit_creation_date 2023-07-07
_audit_creation_method
;
Olex2 1.5
(compiled 2023.03.06 svn.rbb2c1857 for OlexSys, GUI svn.r6748)
;
_audit_update_record
;
2023-07-18 deposited with the CCDC.	2023-09-28 downloaded from the CCDC.
;
_cell_angle_alpha 90
_cell_angle_beta 136.6532(10)
_cell_angle_gamma 90
_cell_formula_units_Z 4
_cell_length_a 11.9627(3)
_cell_length_b 19.9021(6)
_cell_length_c 15.1273(4)
_cell_measurement_reflns_used 9975
_cell_measurement_temperature 100
_cell_measurement_theta_max 30.53
_cell_measurement_theta_min 2.21
_cell_volume 2472.15(13)
_computing_molecular_graphics 'Olex2 1.5 (Dolomanov et al., 2009)'
_computing_publication_material 'Olex2 1.5 (Dolomanov et al., 2009)'
_computing_structure_refinement 'XL  (Sheldrick, 2008)'
_computing_structure_solution 'SHELXT  (Sheldrick, 2015)'
_diffrn_ambient_temperature 100
_diffrn_measured_fraction_theta_full 1.000
_diffrn_measured_fraction_theta_max 1.000
_diffrn_measurement_device_type 'Bruker Quest D8'
_diffrn_measurement_method '\f and \w scans'
_diffrn_radiation_type MoK\a
_diffrn_radiation_wavelength 0.71073
_diffrn_reflns_av_R_equivalents 0.0346
_diffrn_reflns_av_unetI/netI 0.0279
_diffrn_reflns_Laue_measured_fraction_full 1.000
_diffrn_reflns_Laue_measured_fraction_max 1.000
_diffrn_reflns_limit_h_max 15
_diffrn_reflns_limit_h_min -15
_diffrn_reflns_limit_k_max 26
_diffrn_reflns_limit_k_min -24
_diffrn_reflns_limit_l_max 19
_diffrn_reflns_limit_l_min -19
_diffrn_reflns_number 30003
_diffrn_reflns_point_group_measured_fraction_full 1.000
_diffrn_reflns_point_group_measured_fraction_max 1.000
_diffrn_reflns_theta_full 25.242
_diffrn_reflns_theta_max 27.999
_diffrn_reflns_theta_min 1.992
_exptl_absorpt_coefficient_mu 0.220
_exptl_absorpt_correction_T_max 0.7461
_exptl_absorpt_correction_T_min 0.6108
_exptl_absorpt_correction_type multi-scan
_exptl_absorpt_process_details
;
SADABS-2016/2 (Bruker,2016/2) was used for absorption correction.
wR2(int) was 0.0951 before and 0.0487 after correction.
The Ratio of minimum to maximum transmission is 0.8187.
The \l/2 correction factor is Not present.
;
_exptl_crystal_colour 'clear colourless'
_exptl_crystal_colour_lustre clear
_exptl_crystal_colour_primary colourless
_exptl_crystal_density_diffrn 1.232
_exptl_crystal_description prism
_exptl_crystal_F_000 960
_exptl_crystal_size_max 0.3
_exptl_crystal_size_mid 0.2
_exptl_crystal_size_min 0.1
_refine_diff_density_max 0.337
_refine_diff_density_min -0.518
_refine_diff_density_rms 0.056
_refine_ls_extinction_method none
_refine_ls_goodness_of_fit_ref 1.043
_refine_ls_hydrogen_treatment constr
_refine_ls_matrix_type full
_refine_ls_number_parameters 290
_refine_ls_number_reflns 5959
_refine_ls_number_restraints 0
_refine_ls_restrained_S_all 1.043
_refine_ls_R_factor_all 0.0432
_refine_ls_R_factor_gt 0.0368
_refine_ls_shift/su_max 0.001
_refine_ls_shift/su_mean 0.000
_refine_ls_structure_factor_coef Fsqd
_refine_ls_weighting_details 'w=1/[\s^2^(Fo^2^)+(0.0549P)^2^+1.0675P] where P=(Fo^2^+2Fc^2^)/3'
_refine_ls_weighting_scheme calc
_refine_ls_wR_factor_gt 0.1001
_refine_ls_wR_factor_ref 0.1041
_reflns_Friedel_coverage 0.000
_reflns_number_gt 5187
_reflns_number_total 5959
_reflns_threshold_expression 'I > 2\s(I)'
_cod_data_source_file d3ob01309j2.cif
_cod_data_source_block 4b
_cod_original_cell_volume 2472.14(12)
_cod_database_code 7159635
_shelxl_version_number 2014/6
_shelx_space_group_comment
;
The symmetry employed for this shelxl refinement is uniquely defined
by the following loop, which should always be used as a source of
symmetry information in preference to the above space-group names.
They are only intended as comments.
;
_olex2_refinement_description
;
1.a Riding coordinates:
 N2(H2)
1.b Ternary CH refined with riding coordinates:
 C13(H13)
1.c Aromatic/amide H refined with riding coordinates:
 C11(H11), C7(H7), C8(H8), C2(H2A), C20(H20), C10(H10), C22(H22), C23(H23),
 C26(H26), C3(H3), C19(H19), C5(H5), C16(H16), C24(H24), C18(H18), C4(H4),
 C25(H25), C17(H17)
1.d Idealised Me refined as rotating group:
 C14(H14A,H14B,H14C)
;
_smtbx_masks_special_details
;
A solvent mask was calculated and 92 electrons were 
found in a volume of 282\%A^3^ in 1 void per unit cell. 
This is consistent with the presence of 
0.5[CH2Cl2] per Asymmetric Unit 
which account for 84 electrons 
per unit cell.
;
_smtbx_masks_void_probe_radius 1.2
_smtbx_masks_void_truncation_radius 1.2
_olex2_submission_special_instructions 'No special instructions were received'

loop_
_space_group_symop_operation_xyz
'x, y, z'
'-x, y+1/2, -z+1/2'
'-x, -y, -z'
'x, -y-1/2, z-1/2'

loop_
_atom_site_label
_atom_site_type_symbol
_atom_site_fract_x
_atom_site_fract_y
_atom_site_fract_z
_atom_site_U_iso_or_equiv
_atom_site_adp_type
_atom_site_occupancy
_atom_site_site_symmetry_order
_atom_site_calc_flag
_atom_site_refinement_flags_posn
_atom_site_refinement_flags_adp
_atom_site_refinement_flags_occupancy
_atom_site_disorder_assembly
_atom_site_disorder_group
P1 P -0.13188(4) 0.67383(2) -0.61201(3) 0.01922(9) Uani 1 1 d . . . . .
S1 S -0.08283(5) 0.76507(2) -0.54305(4) 0.02670(10) Uani 1 1 d . . . . .
O1 O 0.21982(12) 0.52791(5) -0.32656(10) 0.0257(2) Uani 1 1 d . . . . .
O2 O -0.48187(13) 0.59327(6) -0.43364(11) 0.0289(2) Uani 1 1 d . . . . .
N2 N 0.10346(14) 0.63049(6) -0.37418(11) 0.0193(2) Uani 1 1 d . . . . .
H2 H 0.1280 0.6740 -0.3503 0.023 Uiso 1 1 d R U . . .
N1 N 0.38405(15) 0.68617(6) -0.17258(12) 0.0253(3) Uani 1 1 d . . . . .
C12 C 0.23044(16) 0.58819(7) -0.30443(12) 0.0179(3) Uani 1 1 d . . . . .
C6 C -0.17022(16) 0.60790(7) -0.47001(13) 0.0180(3) Uani 1 1 d . . . . .
C1 C 0.39083(16) 0.62177(7) -0.19408(13) 0.0201(3) Uani 1 1 d . . . . .
C13 C -0.06227(16) 0.61094(7) -0.48874(12) 0.0179(3) Uani 1 1 d . . . . .
H13 H -0.0609 0.5665 -0.5158 0.022 Uiso 1 1 calc R U . . .
C11 C -0.30761(17) 0.56638(7) -0.54957(13) 0.0212(3) Uani 1 1 d . . . . .
H11 H -0.3309 0.5407 -0.6128 0.025 Uiso 1 1 calc R U . . .
C15 C -0.34710(17) 0.65893(7) -0.75268(14) 0.0222(3) Uani 1 1 d . . . . .
C7 C -0.13699(17) 0.64483(7) -0.37503(14) 0.0224(3) Uani 1 1 d . . . . .
H7 H -0.0455 0.6723 -0.3210 0.027 Uiso 1 1 calc R U . . .
C9 C -0.37443(17) 0.60058(7) -0.44021(14) 0.0215(3) Uani 1 1 d . . . . .
C8 C -0.23753(18) 0.64163(7) -0.35876(14) 0.0241(3) Uani 1 1 d . . . . .
H8 H -0.2135 0.6665 -0.2945 0.029 Uiso 1 1 calc R U . . .
C21 C -0.02127(16) 0.65119(8) -0.64785(13) 0.0219(3) Uani 1 1 d . . . . .
C2 C 0.53444(17) 0.58636(9) -0.12198(14) 0.0264(3) Uani 1 1 d . . . . .
H2A H 0.5338 0.5416 -0.1401 0.032 Uiso 1 1 calc R U . . .
C20 C -0.40579(18) 0.60911(8) -0.84249(14) 0.0252(3) Uani 1 1 d . . . . .
H20 H -0.3336 0.5824 -0.8327 0.030 Uiso 1 1 calc R U . . .
C10 C -0.40878(17) 0.56308(7) -0.53515(14) 0.0229(3) Uani 1 1 d . . . . .
H10 H -0.5004 0.5356 -0.5892 0.028 Uiso 1 1 calc R U . . .
C22 C -0.00072(17) 0.58448(8) -0.66238(14) 0.0249(3) Uani 1 1 d . . . . .
H22 H -0.0454 0.5498 -0.6547 0.030 Uiso 1 1 calc R U . . .
C23 C 0.08704(19) 0.57002(9) -0.68845(15) 0.0307(3) Uani 1 1 d . . . . .
H23 H 0.1014 0.5256 -0.6977 0.037 Uiso 1 1 calc R U . . .
C26 C 0.04879(17) 0.70264(8) -0.65791(14) 0.0261(3) Uani 1 1 d . . . . .
H26 H 0.0377 0.7471 -0.6464 0.031 Uiso 1 1 calc R U . . .
C3 C 0.67994(19) 0.61981(10) -0.02153(15) 0.0351(4) Uani 1 1 d . . . . .
H3 H 0.7792 0.5979 0.0284 0.042 Uiso 1 1 calc R U . . .
C19 C -0.57301(19) 0.59937(9) -0.94709(15) 0.0307(3) Uani 1 1 d . . . . .
H19 H -0.6126 0.5664 -1.0078 0.037 Uiso 1 1 calc R U . . .
C5 C 0.5255(2) 0.71692(9) -0.07419(15) 0.0342(4) Uani 1 1 d . . . . .
H5 H 0.5233 0.7614 -0.0568 0.041 Uiso 1 1 calc R U . . .
C16 C -0.45645(19) 0.69803(8) -0.76714(16) 0.0299(3) Uani 1 1 d . . . . .
H16 H -0.4177 0.7312 -0.7070 0.036 Uiso 1 1 calc R U . . .
C14 C -0.4746(2) 0.64085(10) -0.35931(17) 0.0361(4) Uani 1 1 d . . . . .
H14A H -0.5663 0.6346 -0.3736 0.054 Uiso 1 1 calc R U . . .
H14B H -0.4768 0.6855 -0.3846 0.054 Uiso 1 1 calc R U . . .
H14C H -0.3757 0.6345 -0.2696 0.054 Uiso 1 1 calc R U . . .
C24 C 0.15299(19) 0.62157(10) -0.70059(16) 0.0338(4) Uani 1 1 d . . . . .
H24 H 0.2100 0.6116 -0.7193 0.041 Uiso 1 1 calc R U . . .
C18 C -0.6804(2) 0.63864(9) -0.96090(17) 0.0371(4) Uani 1 1 d . . . . .
H18 H -0.7920 0.6321 -1.0311 0.045 Uiso 1 1 calc R U . . .
C4 C 0.6749(2) 0.68556(10) 0.00274(16) 0.0374(4) Uani 1 1 d . . . . .
H4 H 0.7707 0.7087 0.0700 0.045 Uiso 1 1 calc R U . . .
C25 C 0.13458(19) 0.68763(9) -0.68501(16) 0.0323(4) Uani 1 1 d . . . . .
H25 H 0.1797 0.7220 -0.6927 0.039 Uiso 1 1 calc R U . . .
C17 C -0.6229(2) 0.68748(10) -0.87104(18) 0.0381(4) Uani 1 1 d . . . . .
H17 H -0.6956 0.7133 -0.8801 0.046 Uiso 1 1 calc R U . . .

loop_
_atom_site_aniso_label
_atom_site_aniso_U_11
_atom_site_aniso_U_22
_atom_site_aniso_U_33
_atom_site_aniso_U_23
_atom_site_aniso_U_13
_atom_site_aniso_U_12
P1 0.01558(17) 0.02123(18) 0.01982(17) 0.00403(13) 0.01254(15) 0.00244(12)
S1 0.02593(19) 0.02112(18) 0.0322(2) 0.00355(14) 0.02084(17) 0.00217(14)
O1 0.0210(5) 0.0220(5) 0.0264(5) -0.0004(4) 0.0147(5) 0.0024(4)
O2 0.0299(6) 0.0302(6) 0.0384(6) -0.0036(5) 0.0287(5) -0.0053(4)
N2 0.0148(5) 0.0182(5) 0.0193(5) -0.0007(4) 0.0105(5) -0.0010(4)
N1 0.0230(6) 0.0260(6) 0.0218(6) -0.0021(5) 0.0147(5) -0.0068(5)
C12 0.0166(6) 0.0228(7) 0.0169(6) 0.0014(5) 0.0129(5) 0.0000(5)
C6 0.0171(6) 0.0168(6) 0.0184(6) 0.0023(5) 0.0123(5) 0.0011(5)
C1 0.0166(6) 0.0291(7) 0.0158(6) 0.0017(5) 0.0122(6) -0.0021(5)
C13 0.0142(6) 0.0192(6) 0.0161(6) 0.0009(5) 0.0096(5) 0.0007(5)
C11 0.0203(6) 0.0196(6) 0.0220(7) -0.0019(5) 0.0148(6) -0.0013(5)
C15 0.0164(6) 0.0274(7) 0.0212(7) 0.0084(5) 0.0131(6) 0.0039(5)
C7 0.0212(7) 0.0217(7) 0.0229(7) -0.0034(5) 0.0156(6) -0.0048(5)
C9 0.0213(7) 0.0195(6) 0.0267(7) 0.0041(5) 0.0185(6) 0.0014(5)
C8 0.0265(7) 0.0246(7) 0.0248(7) -0.0039(5) 0.0199(6) -0.0040(6)
C21 0.0140(6) 0.0313(7) 0.0177(6) 0.0051(5) 0.0107(6) 0.0030(5)
C2 0.0185(7) 0.0399(8) 0.0204(7) 0.0032(6) 0.0141(6) 0.0024(6)
C20 0.0205(7) 0.0323(8) 0.0220(7) 0.0060(6) 0.0152(6) 0.0024(6)
C10 0.0198(6) 0.0199(7) 0.0268(7) -0.0027(5) 0.0162(6) -0.0044(5)
C22 0.0203(7) 0.0317(8) 0.0223(7) 0.0032(6) 0.0154(6) 0.0025(6)
C23 0.0246(7) 0.0417(9) 0.0267(8) 0.0039(6) 0.0190(7) 0.0084(7)
C26 0.0163(6) 0.0329(8) 0.0240(7) 0.0070(6) 0.0130(6) 0.0024(6)
C3 0.0167(7) 0.0629(12) 0.0206(7) 0.0060(7) 0.0119(6) -0.0001(7)
C19 0.0233(7) 0.0374(9) 0.0219(7) 0.0044(6) 0.0134(6) -0.0025(6)
C5 0.0321(8) 0.0357(9) 0.0263(8) -0.0055(6) 0.0184(7) -0.0142(7)
C16 0.0225(7) 0.0329(8) 0.0321(8) 0.0065(6) 0.0191(7) 0.0063(6)
C14 0.0376(9) 0.0485(10) 0.0374(9) -0.0063(8) 0.0322(8) -0.0052(8)
C24 0.0220(7) 0.0552(11) 0.0292(8) 0.0088(7) 0.0202(7) 0.0085(7)
C18 0.0177(7) 0.0460(10) 0.0310(8) 0.0108(7) 0.0123(7) 0.0020(7)
C4 0.0238(8) 0.0569(11) 0.0205(7) -0.0048(7) 0.0125(7) -0.0176(7)
C25 0.0195(7) 0.0478(10) 0.0301(8) 0.0107(7) 0.0182(7) 0.0024(6)
C17 0.0202(7) 0.0432(10) 0.0432(10) 0.0092(8) 0.0206(8) 0.0085(7)

loop_
_atom_type_symbol
_atom_type_description
_atom_type_scat_dispersion_real
_atom_type_scat_dispersion_imag
_atom_type_scat_source
C C 0.0033 0.0016 'International Tables Vol C Tables 4.2.6.8 and 6.1.1.4'
H H 0.0000 0.0000 'International Tables Vol C Tables 4.2.6.8 and 6.1.1.4'
N N 0.0061 0.0033 'International Tables Vol C Tables 4.2.6.8 and 6.1.1.4'
O O 0.0106 0.0060 'International Tables Vol C Tables 4.2.6.8 and 6.1.1.4'
P P 0.1023 0.0942 'International Tables Vol C Tables 4.2.6.8 and 6.1.1.4'
S S 0.1246 0.1234 'International Tables Vol C Tables 4.2.6.8 and 6.1.1.4'

loop_
_geom_angle_atom_site_label_1
_geom_angle_atom_site_label_2
_geom_angle_atom_site_label_3
_geom_angle
_geom_angle_site_symmetry_1
_geom_angle_site_symmetry_3
_geom_angle_publ_flag
C13 P1 S1 110.27(5) . . ?
C15 P1 S1 113.39(5) . . ?
C15 P1 C13 106.53(6) . . ?
C15 P1 C21 109.33(7) . . ?
C21 P1 S1 112.84(5) . . ?
C21 P1 C13 103.87(6) . . ?
C9 O2 C14 117.76(12) . . ?
C12 N2 H2 115.8 . . ?
C12 N2 C13 123.75(12) . . ?
C13 N2 H2 120.2 . . ?
C5 N1 C1 117.18(14) . . ?
O1 C12 N2 124.46(13) . . ?
O1 C12 C1 122.24(12) . . ?
N2 C12 C1 113.30(12) . . ?
C11 C6 C13 119.48(12) . . ?
C7 C6 C13 122.11(12) . . ?
C7 C6 C11 118.41(13) . . ?
N1 C1 C12 116.22(12) . . ?
N1 C1 C2 123.79(13) . . ?
C2 C1 C12 120.00(13) . . ?
P1 C13 H13 108.6 . . ?
N2 C13 P1 104.12(9) . . ?
N2 C13 C6 113.59(11) . . ?
N2 C13 H13 108.6 . . ?
C6 C13 P1 113.15(9) . . ?
C6 C13 H13 108.6 . . ?
C6 C11 H11 119.7 . . ?
C10 C11 C6 120.63(13) . . ?
C10 C11 H11 119.7 . . ?
C20 C15 P1 122.77(11) . . ?
C20 C15 C16 119.64(14) . . ?
C16 C15 P1 117.55(12) . . ?
C6 C7 H7 119.2 . . ?
C6 C7 C8 121.58(13) . . ?
C8 C7 H7 119.2 . . ?
O2 C9 C8 124.19(13) . . ?
O2 C9 C10 115.53(13) . . ?
C10 C9 C8 120.27(13) . . ?
C7 C8 H8 120.6 . . ?
C9 C8 C7 118.82(13) . . ?
C9 C8 H8 120.6 . . ?
C22 C21 P1 122.24(11) . . ?
C22 C21 C26 119.36(13) . . ?
C26 C21 P1 118.38(12) . . ?
C1 C2 H2A 121.1 . . ?
C1 C2 C3 117.87(16) . . ?
C3 C2 H2A 121.1 . . ?
C15 C20 H20 120.1 . . ?
C15 C20 C19 119.79(15) . . ?
C19 C20 H20 120.1 . . ?
C11 C10 C9 120.28(13) . . ?
C11 C10 H10 119.9 . . ?
C9 C10 H10 119.9 . . ?
C21 C22 H22 120.1 . . ?
C23 C22 C21 119.73(14) . . ?
C23 C22 H22 120.1 . . ?
C22 C23 H23 119.9 . . ?
C24 C23 C22 120.22(16) . . ?
C24 C23 H23 119.9 . . ?
C21 C26 H26 119.8 . . ?
C25 C26 C21 120.34(15) . . ?
C25 C26 H26 119.8 . . ?
C2 C3 H3 120.5 . . ?
C4 C3 C2 119.03(15) . . ?
C4 C3 H3 120.5 . . ?
C20 C19 H19 119.9 . . ?
C18 C19 C20 120.11(16) . . ?
C18 C19 H19 119.9 . . ?
N1 C5 H5 118.5 . . ?
N1 C5 C4 123.01(17) . . ?
C4 C5 H5 118.5 . . ?
C15 C16 H16 119.9 . . ?
C17 C16 C15 120.16(16) . . ?
C17 C16 H16 119.9 . . ?
O2 C14 H14A 109.5 . . ?
O2 C14 H14B 109.5 . . ?
O2 C14 H14C 109.5 . . ?
H14A C14 H14B 109.5 . . ?
H14A C14 H14C 109.5 . . ?
H14B C14 H14C 109.5 . . ?
C23 C24 H24 119.8 . . ?
C25 C24 C23 120.36(15) . . ?
C25 C24 H24 119.8 . . ?
C19 C18 H18 119.8 . . ?
C17 C18 C19 120.39(15) . . ?
C17 C18 H18 119.8 . . ?
C3 C4 C5 119.11(15) . . ?
C3 C4 H4 120.4 . . ?
C5 C4 H4 120.4 . . ?
C26 C25 H25 120.0 . . ?
C24 C25 C26 119.97(15) . . ?
C24 C25 H25 120.0 . . ?
C16 C17 H17 120.1 . . ?
C18 C17 C16 119.89(16) . . ?
C18 C17 H17 120.1 . . ?

loop_
_geom_bond_atom_site_label_1
_geom_bond_atom_site_label_2
_geom_bond_distance
_geom_bond_site_symmetry_2
_geom_bond_publ_flag
P1 S1 1.9595(5) . ?
P1 C13 1.8653(14) . ?
P1 C15 1.8101(15) . ?
P1 C21 1.8141(14) . ?
O1 C12 1.2269(17) . ?
O2 C9 1.3670(17) . ?
O2 C14 1.423(2) . ?
N2 H2 0.9018 . ?
N2 C12 1.3411(17) . ?
N2 C13 1.4450(17) . ?
N1 C1 1.3392(19) . ?
N1 C5 1.338(2) . ?
C12 C1 1.5021(18) . ?
C6 C13 1.5112(18) . ?
C6 C11 1.3984(19) . ?
C6 C7 1.3900(19) . ?
C1 C2 1.383(2) . ?
C13 H13 0.9800 . ?
C11 H11 0.9300 . ?
C11 C10 1.379(2) . ?
C15 C20 1.391(2) . ?
C15 C16 1.396(2) . ?
C7 H7 0.9300 . ?
C7 C8 1.393(2) . ?
C9 C8 1.390(2) . ?
C9 C10 1.389(2) . ?
C8 H8 0.9300 . ?
C21 C22 1.396(2) . ?
C21 C26 1.400(2) . ?
C2 H2A 0.9300 . ?
C2 C3 1.391(2) . ?
C20 H20 0.9300 . ?
C20 C19 1.393(2) . ?
C10 H10 0.9300 . ?
C22 H22 0.9300 . ?
C22 C23 1.394(2) . ?
C23 H23 0.9300 . ?
C23 C24 1.385(2) . ?
C26 H26 0.9300 . ?
C26 C25 1.387(2) . ?
C3 H3 0.9300 . ?
C3 C4 1.372(3) . ?
C19 H19 0.9300 . ?
C19 C18 1.384(3) . ?
C5 H5 0.9300 . ?
C5 C4 1.383(3) . ?
C16 H16 0.9300 . ?
C16 C17 1.389(2) . ?
C14 H14A 0.9600 . ?
C14 H14B 0.9600 . ?
C14 H14C 0.9600 . ?
C24 H24 0.9300 . ?
C24 C25 1.381(3) . ?
C18 H18 0.9300 . ?
C18 C17 1.381(3) . ?
C4 H4 0.9300 . ?
C25 H25 0.9300 . ?
C17 H17 0.9300 . ?

loop_
_geom_torsion_atom_site_label_1
_geom_torsion_atom_site_label_2
_geom_torsion_atom_site_label_3
_geom_torsion_atom_site_label_4
_geom_torsion
_geom_torsion_site_symmetry_1
_geom_torsion_site_symmetry_2
_geom_torsion_site_symmetry_3
_geom_torsion_site_symmetry_4
_geom_torsion_publ_flag
P1 C15 C20 C19 178.57(11) . . . . ?
P1 C15 C16 C17 -178.03(13) . . . . ?
P1 C21 C22 C23 -179.28(11) . . . . ?
P1 C21 C26 C25 179.92(11) . . . . ?
S1 P1 C13 N2 -49.48(9) . . . . ?
S1 P1 C13 C6 74.33(10) . . . . ?
S1 P1 C15 C20 156.69(11) . . . . ?
S1 P1 C15 C16 -25.72(13) . . . . ?
S1 P1 C21 C22 161.43(11) . . . . ?
S1 P1 C21 C26 -16.95(12) . . . . ?
O1 C12 C1 N1 -173.40(13) . . . . ?
O1 C12 C1 C2 7.1(2) . . . . ?
O2 C9 C8 C7 179.96(13) . . . . ?
O2 C9 C10 C11 -179.56(13) . . . . ?
N2 C12 C1 N1 6.58(17) . . . . ?
N2 C12 C1 C2 -172.95(12) . . . . ?
N1 C1 C2 C3 -0.1(2) . . . . ?
N1 C5 C4 C3 -0.3(3) . . . . ?
C12 N2 C13 P1 -128.24(12) . . . . ?
C12 N2 C13 C6 108.24(14) . . . . ?
C12 C1 C2 C3 179.41(13) . . . . ?
C6 C11 C10 C9 -0.7(2) . . . . ?
C6 C7 C8 C9 -0.2(2) . . . . ?
C1 N1 C5 C4 1.1(2) . . . . ?
C1 C2 C3 C4 0.9(2) . . . . ?
C13 P1 C15 C20 -81.83(13) . . . . ?
C13 P1 C15 C16 95.76(12) . . . . ?
C13 P1 C21 C22 42.01(13) . . . . ?
C13 P1 C21 C26 -136.38(11) . . . . ?
C13 N2 C12 O1 -3.1(2) . . . . ?
C13 N2 C12 C1 176.89(11) . . . . ?
C13 C6 C11 C10 -179.50(12) . . . . ?
C13 C6 C7 C8 179.97(13) . . . . ?
C11 C6 C13 P1 86.55(14) . . . . ?
C11 C6 C13 N2 -155.01(12) . . . . ?
C11 C6 C7 C8 -0.5(2) . . . . ?
C15 P1 C13 N2 -172.92(9) . . . . ?
C15 P1 C13 C6 -49.11(11) . . . . ?
C15 P1 C21 C22 -71.39(13) . . . . ?
C15 P1 C21 C26 110.22(12) . . . . ?
C15 C20 C19 C18 -0.7(2) . . . . ?
C15 C16 C17 C18 -0.6(3) . . . . ?
C7 C6 C13 P1 -93.96(14) . . . . ?
C7 C6 C13 N2 24.48(18) . . . . ?
C7 C6 C11 C10 1.0(2) . . . . ?
C8 C9 C10 C11 -0.1(2) . . . . ?
C21 P1 C13 N2 71.68(10) . . . . ?
C21 P1 C13 C6 -164.51(10) . . . . ?
C21 P1 C15 C20 29.83(14) . . . . ?
C21 P1 C15 C16 -152.58(12) . . . . ?
C21 C22 C23 C24 -0.3(2) . . . . ?
C21 C26 C25 C24 -0.8(2) . . . . ?
C2 C3 C4 C5 -0.7(2) . . . . ?
C20 C15 C16 C17 -0.4(2) . . . . ?
C20 C19 C18 C17 -0.3(3) . . . . ?
C10 C9 C8 C7 0.6(2) . . . . ?
C22 C21 C26 C25 1.5(2) . . . . ?
C22 C23 C24 C25 1.0(2) . . . . ?
C23 C24 C25 C26 -0.4(2) . . . . ?
C26 C21 C22 C23 -0.9(2) . . . . ?
C19 C18 C17 C16 1.0(3) . . . . ?
C5 N1 C1 C12 179.59(13) . . . . ?
C5 N1 C1 C2 -0.9(2) . . . . ?
C16 C15 C20 C19 1.0(2) . . . . ?
C14 O2 C9 C8 14.4(2) . . . . ?
C14 O2 C9 C10 -166.19(14) . . . . ?

loop_
_smtbx_masks_void_nr
_smtbx_masks_void_average_x
_smtbx_masks_void_average_y
_smtbx_masks_void_average_z
_smtbx_masks_void_volume
_smtbx_masks_void_count_electrons
_smtbx_masks_void_content
1 0.000 0.000 0.500 141.0 46.4 '1 CH2Cl2'
2 0.000 0.500 0.000 141.0 46.4 '1 CH2Cl2'
